data_4120738
loop_
_publ_author_name
'Renyuan Pony Yu'
'Jonathan M. Darmon'
'Carsten Milsmann'
'Grant W. Margulieux'
'S. Chantal E. Stieber'
'Serena DeBeer'
'Paul J. Chirik'

_publ_section_title
;
 Catalytic Hydrogenation Activity and Electronic Structure Determination
 of Bis(arylimidazol-2-ylidene)pyridine Cobalt Alkyl and Hydride Complexes
;
_journal_name_full 'Journal of the American Chemical Society'
_journal_page_first 13168
_journal_page_last 13184
_journal_paper_doi 10.1021/ja406608u
_journal_volume 135
_journal_year 2013
_chemical_formula_sum 'C53 H64 Co N7 O'
_chemical_formula_weight 874.04
_chemical_name_systematic
;
 ?
;
_space_group_IT_number 2
_symmetry_cell_setting triclinic
_symmetry_space_group_name_Hall '-P 1'
_symmetry_space_group_name_H-M 'P -1'
_atom_sites_solution_hydrogens geom
_atom_sites_solution_primary direct
_atom_sites_solution_secondary difmap
_audit_creation_method SHELXL-97
_cell_angle_alpha 93.285(2)
_cell_angle_beta 108.604(2)
_cell_angle_gamma 93.618(2)
_cell_formula_units_Z 2
_cell_length_a 12.0909(3)
_cell_length_b 12.8468(3)
_cell_length_c 16.0768(4)
_cell_measurement_reflns_used 9908
_cell_measurement_temperature 100(2)
_cell_measurement_theta_max 65.70
_cell_measurement_theta_min 2.91
_cell_volume 2354.07(10)
_computing_cell_refinement 'SHELXL-97 (Sheldrick, 2008)'
_computing_data_collection 'BRUKER APEX II software suite (Bruker AXS)'
_computing_data_reduction 'BRUKER APEX II software suite (Bruker AXS)'
_computing_molecular_graphics 'ORTEP 3 (Farrugia, 1997)'
_computing_structure_refinement 'SHELXL-97 (Sheldrick, 2008)'
_computing_structure_solution 'SUPERFLIP (Palatinus, L. & Chapuis, G., 2007)'
_diffrn_ambient_temperature 100(2)
_diffrn_measured_fraction_theta_full 'ACTA 50'
_diffrn_measured_fraction_theta_max 0.929
_diffrn_measurement_device_type 'Bruker APEX II CCD'
_diffrn_measurement_method 'phi and omega scans'
_diffrn_radiation_monochromator graphite
_diffrn_radiation_source 'fine-focus sealed tube'
_diffrn_radiation_type CuK\a
_diffrn_radiation_wavelength 1.54178
_diffrn_reflns_av_R_equivalents 0.0366
_diffrn_reflns_av_sigmaI/netI 0.0401
_diffrn_reflns_limit_h_max 13
_diffrn_reflns_limit_h_min -14
_diffrn_reflns_limit_k_max 14
_diffrn_reflns_limit_k_min -14
_diffrn_reflns_limit_l_max 18
_diffrn_reflns_limit_l_min -18
_diffrn_reflns_number 20551
_diffrn_reflns_theta_full 'ACTA 50'
_diffrn_reflns_theta_max 66.09
_diffrn_reflns_theta_min 2.91
_exptl_absorpt_coefficient_mu 3.205
_exptl_absorpt_correction_T_max 0.7527
_exptl_absorpt_correction_T_min 0.5859
_exptl_absorpt_correction_type multi-scan
_exptl_absorpt_process_details 'SADABS V2008/1 (Bruker AXS)'
_exptl_crystal_colour blue
_exptl_crystal_density_diffrn 1.233
_exptl_crystal_description prism
_exptl_crystal_F_000 932
_exptl_crystal_size_max 0.116
_exptl_crystal_size_mid 0.06
_exptl_crystal_size_min 0.059
_refine_diff_density_max 0.305
_refine_diff_density_min -0.276
_refine_diff_density_rms 0.042
_refine_ls_extinction_method none
_refine_ls_goodness_of_fit_ref 1.028
_refine_ls_hydrogen_treatment constr
_refine_ls_matrix_type full
_refine_ls_number_parameters 570
_refine_ls_number_reflns 7638
_refine_ls_number_restraints 0
_refine_ls_restrained_S_all 1.028
_refine_ls_R_factor_all 0.0458
_refine_ls_R_factor_gt 0.0378
_refine_ls_shift/su_max 0.001
_refine_ls_shift/su_mean 0.000
_refine_ls_structure_factor_coef Fsqd
_refine_ls_weighting_details 'calc w=1/[\s^2^(Fo^2^)+(0.0499P)^2^+0.6718P] where P=(Fo^2^+2Fc^2^)/3'
_refine_ls_weighting_scheme calc
_refine_ls_wR_factor_gt 0.0911
_refine_ls_wR_factor_ref 0.0956
_reflns_number_gt 6709
_reflns_number_total 7638
_reflns_threshold_expression >2\s(I)
_cod_data_source_file ja406608u_si_001_4.cif
_cod_data_source_block jmd34
_cod_original_cell_volume 2354.06(10)
_cod_database_code 4120738

loop_
_symmetry_equiv_pos_as_xyz
'x, y, z'
'-x, -y, -z'

loop_
_atom_site_label
_atom_site_type_symbol
_atom_site_fract_x
_atom_site_fract_y
_atom_site_fract_z
_atom_site_U_iso_or_equiv
_atom_site_adp_type
_atom_site_occupancy
_atom_site_symmetry_multiplicity
_atom_site_calc_flag
_atom_site_refinement_flags
C2 C 0.09717(17) 0.14491(15) 0.07130(12) 0.0238(4) Uani 1 1 d .
H1 H 0.0197 0.1592 0.0390 0.029 Uiso 1 1 calc R
C1S C 0.1158(2) 0.8499(2) 0.16849(17) 0.0472(6) Uani 1 1 d .
H1S1 H 0.0397 0.8709 0.1329 0.071 Uiso 1 1 calc R
H1S2 H 0.1575 0.8232 0.1296 0.071 Uiso 1 1 calc R
H1S3 H 0.1622 0.9105 0.2061 0.071 Uiso 1 1 calc R
C1 C 0.16271(17) 0.07717(16) 0.04543(12) 0.0234(4) Uani 1 1 d .
H2 H 0.1404 0.0344 -0.0084 0.028 Uiso 1 1 calc R
C2S C 0.0975(2) 0.7657(2) 0.22505(18) 0.0500(7) Uani 1 1 d .
H2S1 H 0.0546 0.7027 0.1875 0.060 Uiso 1 1 calc R
H2S2 H 0.1741 0.7462 0.2632 0.060 Uiso 1 1 calc R
C4 C 0.37107(16) 0.02855(15) 0.12356(11) 0.0199(4) Uani 1 1 d .
C3S C 0.0048(3) 0.7275(2) 0.32972(18) 0.0643(9) Uani 1 1 d .
H3S1 H 0.0771 0.7108 0.3753 0.077 Uiso 1 1 calc R
H3S2 H -0.0318 0.6625 0.2923 0.077 Uiso 1 1 calc R
C5 C 0.39126(17) -0.04011(15) 0.06583(12) 0.0220(4) Uani 1 1 d .
H4 H 0.3338 -0.0559 0.0095 0.026 Uiso 1 1 calc R
C4S C -0.0786(3) 0.7706(3) 0.3727(2) 0.0776(10) Uani 1 1 d .
H4S1 H -0.0433 0.8368 0.4070 0.116 Uiso 1 1 calc R
H4S2 H -0.0950 0.7203 0.4117 0.116 Uiso 1 1 calc R
H4S3 H -0.1519 0.7827 0.3272 0.116 Uiso 1 1 calc R
C6 C 0.50397(16) -0.09340(15) 0.08831(12) 0.0207(4) Uani 1 1 d .
H5 H 0.5412 -0.0781 0.0425 0.025 Uiso 1 1 calc R
C7 C 0.58877(17) -0.04717(15) 0.17699(12) 0.0219(4) Uani 1 1 d .
H6 H 0.6659 -0.0689 0.1974 0.026 Uiso 1 1 calc R
C8 C 0.55509(16) 0.02361(15) 0.22595(11) 0.0201(4) Uani 1 1 d .
C11 C 0.73885(17) 0.06722(16) 0.36072(12) 0.0227(4) Uani 1 1 d .
H8 H 0.7924 0.0223 0.3488 0.027 Uiso 1 1 calc R
C10 C 0.75902(17) 0.13631(16) 0.43163(12) 0.0238(4) Uani 1 1 d .
H9 H 0.8301 0.1491 0.4795 0.029 Uiso 1 1 calc R
C9 C 0.57125(16) 0.14843(15) 0.34546(11) 0.0195(4) Uani 1 1 d .
C3 C 0.27137(16) 0.15236(15) 0.18171(11) 0.0200(4) Uani 1 1 d .
C12 C 0.12896(16) 0.26705(16) 0.20762(12) 0.0219(4) Uani 1 1 d .
C13 C 0.08517(17) 0.23125(16) 0.27334(12) 0.0243(4) Uani 1 1 d .
C14 C 0.05833(18) 0.30797(17) 0.32715(13) 0.0290(5) Uani 1 1 d .
H14 H 0.0280 0.2874 0.3720 0.035 Uiso 1 1 calc R
C15 C 0.07479(18) 0.41274(17) 0.31681(13) 0.0298(5) Uani 1 1 d .
H15 H 0.0572 0.4633 0.3552 0.036 Uiso 1 1 calc R
C16 C 0.11681(17) 0.44520(16) 0.25103(13) 0.0269(4) Uani 1 1 d .
H16 H 0.1267 0.5178 0.2442 0.032 Uiso 1 1 calc R
C17 C 0.14486(17) 0.37255(16) 0.19457(12) 0.0241(4) Uani 1 1 d .
C18 C 0.06689(19) 0.11557(17) 0.28338(13) 0.0301(5) Uani 1 1 d .
H18 H 0.1265 0.0795 0.2639 0.036 Uiso 1 1 calc R
C19 C 0.0833(2) 0.0907(2) 0.37869(15) 0.0419(6) Uani 1 1 d .
H19A H 0.1590 0.1235 0.4174 0.063 Uiso 1 1 calc R
H19B H 0.0812 0.0147 0.3822 0.063 Uiso 1 1 calc R
H19C H 0.0202 0.1180 0.3972 0.063 Uiso 1 1 calc R
C20 C -0.0547(2) 0.07007(18) 0.22336(14) 0.0353(5) Uani 1 1 d .
H20A H -0.1151 0.1046 0.2404 0.053 Uiso 1 1 calc R
H20B H -0.0638 -0.0052 0.2293 0.053 Uiso 1 1 calc R
H20C H -0.0629 0.0818 0.1621 0.053 Uiso 1 1 calc R
C21 C 0.19305(18) 0.40793(16) 0.12330(13) 0.0272(5) Uani 1 1 d .
H21 H 0.1642 0.3539 0.0722 0.033 Uiso 1 1 calc R
C22 C 0.32746(19) 0.41588(18) 0.15412(14) 0.0338(5) Uani 1 1 d .
H22A H 0.3583 0.4730 0.2006 0.051 Uiso 1 1 calc R
H22B H 0.3548 0.4299 0.1043 0.051 Uiso 1 1 calc R
H22C H 0.3551 0.3499 0.1771 0.051 Uiso 1 1 calc R
C23 C 0.1508(2) 0.51262(18) 0.09044(15) 0.0387(5) Uani 1 1 d .
H23A H 0.0653 0.5095 0.0744 0.058 Uiso 1 1 calc R
H23B H 0.1740 0.5266 0.0388 0.058 Uiso 1 1 calc R
H23C H 0.1861 0.5687 0.1372 0.058 Uiso 1 1 calc R
C24 C 0.64437(16) 0.26857(15) 0.48196(11) 0.0210(4) Uani 1 1 d .
C25 C 0.59471(17) 0.24265(16) 0.54680(12) 0.0232(4) Uani 1 1 d .
C26 C 0.58612(18) 0.32514(17) 0.60456(12) 0.0272(5) Uani 1 1 d .
H26 H 0.5548 0.3106 0.6502 0.033 Uiso 1 1 calc R
C27 C 0.62190(18) 0.42648(16) 0.59678(12) 0.0272(5) Uani 1 1 d .
H27 H 0.6152 0.4810 0.6370 0.033 Uiso 1 1 calc R
C28 C 0.66769(17) 0.44982(16) 0.53070(12) 0.0257(4) Uani 1 1 d .
H28 H 0.6911 0.5205 0.5254 0.031 Uiso 1 1 calc R
C29 C 0.67994(16) 0.37102(15) 0.47181(11) 0.0218(4) Uani 1 1 d .
C30 C 0.55037(18) 0.13213(16) 0.55391(12) 0.0276(5) Uani 1 1 d .
H30 H 0.5411 0.0910 0.4970 0.033 Uiso 1 1 calc R
C31 C 0.6393(2) 0.08128(18) 0.62690(14) 0.0356(5) Uani 1 1 d .
H31A H 0.7146 0.0836 0.6159 0.053 Uiso 1 1 calc R
H31B H 0.6111 0.0083 0.6278 0.053 Uiso 1 1 calc R
H31C H 0.6493 0.1193 0.6838 0.053 Uiso 1 1 calc R
C32 C 0.43036(19) 0.12745(18) 0.56719(14) 0.0342(5) Uani 1 1 d .
H32A H 0.4388 0.1582 0.6263 0.051 Uiso 1 1 calc R
H32B H 0.3982 0.0544 0.5606 0.051 Uiso 1 1 calc R
H32C H 0.3773 0.1668 0.5231 0.051 Uiso 1 1 calc R
C33 C 0.72573(17) 0.40003(16) 0.39752(12) 0.0248(4) Uani 1 1 d .
H33 H 0.7316 0.3338 0.3640 0.030 Uiso 1 1 calc R
C34 C 0.8475(2) 0.4582(2) 0.43278(15) 0.0391(6) Uani 1 1 d .
H34A H 0.8441 0.5235 0.4662 0.059 Uiso 1 1 calc R
H34B H 0.8750 0.4742 0.3834 0.059 Uiso 1 1 calc R
H34C H 0.9017 0.4142 0.4714 0.059 Uiso 1 1 calc R
C35 C 0.6400(2) 0.46463(19) 0.33430(14) 0.0382(5) Uani 1 1 d .
H35A H 0.5630 0.4251 0.3113 0.057 Uiso 1 1 calc R
H35B H 0.6686 0.4798 0.2853 0.057 Uiso 1 1 calc R
H35C H 0.6333 0.5304 0.3656 0.057 Uiso 1 1 calc R
C36 C 0.47853(17) -0.21641(15) 0.08359(11) 0.0210(4) Uani 1 1 d .
C37 C 0.42994(18) -0.24219(16) 0.15823(12) 0.0256(4) Uani 1 1 d .
H37A H 0.4008 -0.3162 0.1504 0.038 Uiso 1 1 calc R
H37B H 0.3658 -0.1987 0.1568 0.038 Uiso 1 1 calc R
H37C H 0.4924 -0.2281 0.2150 0.038 Uiso 1 1 calc R
C38 C 0.39072(17) -0.24976(14) -0.00858(12) 0.0211(4) Uani 1 1 d .
C39 C 0.42878(18) -0.24377(15) -0.08168(12) 0.0238(4) Uani 1 1 d .
H39 H 0.5085 -0.2221 -0.0731 0.029 Uiso 1 1 calc R
C40 C 0.35263(18) -0.26888(16) -0.16647(12) 0.0267(4) Uani 1 1 d .
H40 H 0.3804 -0.2643 -0.2153 0.032 Uiso 1 1 calc R
C41 C 0.23628(19) -0.30055(16) -0.18022(13) 0.0298(5) Uani 1 1 d .
H41 H 0.1839 -0.3179 -0.2382 0.036 Uiso 1 1 calc R
C42 C 0.19687(18) -0.30673(16) -0.10839(14) 0.0306(5) Uani 1 1 d .
H42 H 0.1170 -0.3283 -0.1173 0.037 Uiso 1 1 calc R
C43 C 0.27342(17) -0.28164(15) -0.02350(13) 0.0249(4) Uani 1 1 d .
H43 H 0.2453 -0.2863 0.0251 0.030 Uiso 1 1 calc R
C44 C 0.58703(17) -0.27609(15) 0.09269(11) 0.0213(4) Uani 1 1 d .
C45 C 0.57886(19) -0.38406(16) 0.09899(13) 0.0283(5) Uani 1 1 d .
H45 H 0.5064 -0.4179 0.0985 0.034 Uiso 1 1 calc R
C46 C 0.6722(2) -0.44351(17) 0.10595(13) 0.0322(5) Uani 1 1 d .
H46 H 0.6635 -0.5168 0.1102 0.039 Uiso 1 1 calc R
C47 C 0.7790(2) -0.39536(18) 0.10669(13) 0.0322(5) Uani 1 1 d .
H47 H 0.8445 -0.4350 0.1131 0.039 Uiso 1 1 calc R
C48 C 0.78839(19) -0.28960(18) 0.09796(13) 0.0310(5) Uani 1 1 d .
H48 H 0.8605 -0.2566 0.0971 0.037 Uiso 1 1 calc R
C49 C 0.69386(17) -0.23029(16) 0.09041(12) 0.0251(4) Uani 1 1 d .
H49 H 0.7020 -0.1575 0.0836 0.030 Uiso 1 1 calc R
N1 N 0.16445(13) 0.19019(12) 0.15457(10) 0.0211(4) Uani 1 1 d .
N2 N 0.26896(13) 0.08212(12) 0.11272(9) 0.0198(3) Uani 1 1 d .
N3 N 0.44786(14) 0.06205(13) 0.20550(10) 0.0219(4) Uani 1 1 d .
N4 N 0.62452(13) 0.07511(12) 0.30910(9) 0.0199(3) Uani 1 1 d .
N5 N 0.65691(13) 0.18533(12) 0.42186(9) 0.0206(3) Uani 1 1 d .
N6 N 0.38025(14) 0.25660(13) 0.34840(10) 0.0240(4) Uani 1 1 d .
N7 N 0.35808(16) 0.31307(15) 0.39445(11) 0.0341(4) Uani 1 1 d .
Co1 Co 0.41394(3) 0.16454(2) 0.277604(18) 0.01955(10) Uani 1 1 d .
O1S O 0.03203(16) 0.80415(13) 0.27760(11) 0.0470(4) Uani 1 1 d .

loop_
_atom_site_aniso_label
_atom_site_aniso_U_11
_atom_site_aniso_U_22
_atom_site_aniso_U_33
_atom_site_aniso_U_23
_atom_site_aniso_U_13
_atom_site_aniso_U_12
C2 0.0233(10) 0.0261(11) 0.0190(9) -0.0026(8) 0.0040(8) -0.0015(9)
C1S 0.0383(14) 0.0513(16) 0.0469(14) -0.0101(12) 0.0080(11) 0.0094(12)
C1 0.0241(10) 0.0263(11) 0.0179(9) -0.0034(8) 0.0058(8) -0.0011(9)
C2S 0.0382(14) 0.0397(14) 0.0579(16) -0.0134(12) -0.0026(12) 0.0110(12)
C4 0.0203(10) 0.0217(10) 0.0189(9) 0.0012(7) 0.0086(7) -0.0012(8)
C3S 0.088(2) 0.0452(17) 0.0428(15) 0.0059(12) -0.0002(15) -0.0058(16)
C5 0.0244(10) 0.0237(10) 0.0174(9) -0.0018(8) 0.0072(8) -0.0002(8)
C4S 0.107(3) 0.069(2) 0.0588(19) 0.0118(16) 0.0320(19) -0.013(2)
C6 0.0239(10) 0.0215(10) 0.0188(9) -0.0022(7) 0.0110(8) 0.0003(8)
C7 0.0208(10) 0.0244(10) 0.0213(9) -0.0011(8) 0.0087(8) 0.0014(8)
C8 0.0229(10) 0.0219(10) 0.0159(8) 0.0003(7) 0.0080(7) -0.0031(8)
C11 0.0201(10) 0.0252(10) 0.0240(9) -0.0011(8) 0.0094(8) 0.0017(8)
C10 0.0201(10) 0.0276(11) 0.0232(9) -0.0014(8) 0.0069(8) 0.0017(9)
C9 0.0239(10) 0.0195(10) 0.0163(8) -0.0014(7) 0.0097(7) -0.0026(8)
C3 0.0239(10) 0.0198(10) 0.0197(9) -0.0005(7) 0.0124(8) -0.0010(8)
C12 0.0178(10) 0.0275(11) 0.0196(9) -0.0048(8) 0.0059(7) 0.0016(8)
C13 0.0177(10) 0.0321(11) 0.0236(9) -0.0006(8) 0.0074(8) 0.0037(9)
C14 0.0245(11) 0.0383(13) 0.0268(10) -0.0017(9) 0.0129(8) 0.0010(9)
C15 0.0253(11) 0.0345(12) 0.0299(11) -0.0099(9) 0.0117(9) 0.0016(9)
C16 0.0241(11) 0.0252(11) 0.0297(10) -0.0040(8) 0.0079(8) 0.0006(9)
C17 0.0196(10) 0.0282(11) 0.0224(9) -0.0041(8) 0.0055(8) 0.0001(8)
C18 0.0313(12) 0.0310(12) 0.0354(11) 0.0056(9) 0.0199(9) 0.0065(9)
C19 0.0421(14) 0.0467(15) 0.0394(12) 0.0124(11) 0.0153(11) 0.0038(12)
C20 0.0412(13) 0.0304(12) 0.0377(12) 0.0023(9) 0.0187(10) -0.0024(10)
C21 0.0319(11) 0.0270(11) 0.0233(10) -0.0021(8) 0.0109(8) -0.0009(9)
C22 0.0346(12) 0.0361(13) 0.0340(11) 0.0032(9) 0.0168(10) -0.0026(10)
C23 0.0474(14) 0.0374(13) 0.0326(11) 0.0065(10) 0.0141(10) 0.0046(11)
C24 0.0199(10) 0.0256(11) 0.0156(8) -0.0050(7) 0.0048(7) -0.0001(8)
C25 0.0232(10) 0.0278(11) 0.0176(9) -0.0012(8) 0.0064(8) -0.0012(9)
C26 0.0308(11) 0.0338(12) 0.0196(9) -0.0029(8) 0.0134(8) -0.0018(9)
C27 0.0316(11) 0.0292(12) 0.0224(10) -0.0078(8) 0.0134(8) -0.0012(9)
C28 0.0280(11) 0.0245(11) 0.0249(10) -0.0046(8) 0.0113(8) -0.0032(9)
C29 0.0201(10) 0.0271(11) 0.0179(9) -0.0032(8) 0.0068(7) 0.0001(8)
C30 0.0367(12) 0.0278(11) 0.0194(9) -0.0022(8) 0.0126(8) -0.0036(9)
C31 0.0386(13) 0.0333(12) 0.0350(11) 0.0060(10) 0.0121(10) -0.0007(10)
C32 0.0345(12) 0.0355(13) 0.0327(11) 0.0009(9) 0.0131(9) -0.0071(10)
C33 0.0289(11) 0.0254(11) 0.0235(9) -0.0033(8) 0.0148(8) -0.0026(9)
C34 0.0371(13) 0.0480(15) 0.0361(12) -0.0099(10) 0.0223(10) -0.0111(11)
C35 0.0504(15) 0.0416(14) 0.0304(11) 0.0070(10) 0.0224(10) 0.0088(11)
C36 0.0246(10) 0.0229(10) 0.0179(9) -0.0010(7) 0.0111(8) 0.0010(8)
C37 0.0292(11) 0.0275(11) 0.0235(10) 0.0000(8) 0.0139(8) 0.0010(9)
C38 0.0260(10) 0.0176(10) 0.0209(9) -0.0018(7) 0.0096(8) 0.0036(8)
C39 0.0281(11) 0.0215(10) 0.0230(9) -0.0011(8) 0.0111(8) -0.0016(8)
C40 0.0357(12) 0.0243(11) 0.0205(9) 0.0001(8) 0.0099(8) 0.0018(9)
C41 0.0335(12) 0.0264(11) 0.0246(10) -0.0015(8) 0.0026(9) 0.0064(9)
C42 0.0233(11) 0.0271(11) 0.0388(12) -0.0034(9) 0.0073(9) 0.0022(9)
C43 0.0267(11) 0.0233(10) 0.0267(10) -0.0024(8) 0.0125(8) 0.0024(9)
C44 0.0245(10) 0.0252(11) 0.0146(8) -0.0029(7) 0.0076(7) 0.0022(8)
C45 0.0315(12) 0.0261(11) 0.0291(10) 0.0017(8) 0.0125(9) 0.0014(9)
C46 0.0410(13) 0.0270(11) 0.0311(11) 0.0020(9) 0.0144(10) 0.0081(10)
C47 0.0332(12) 0.0372(13) 0.0268(10) -0.0018(9) 0.0094(9) 0.0119(10)
C48 0.0260(11) 0.0392(13) 0.0290(11) -0.0050(9) 0.0118(9) 0.0026(10)
C49 0.0283(11) 0.0259(11) 0.0234(9) -0.0032(8) 0.0126(8) 0.0013(9)
N1 0.0199(9) 0.0242(9) 0.0189(7) -0.0021(6) 0.0066(6) 0.0006(7)
N2 0.0209(8) 0.0210(8) 0.0175(7) -0.0024(6) 0.0074(6) 0.0008(7)
N3 0.0187(8) 0.0281(9) 0.0180(7) -0.0044(6) 0.0057(6) 0.0023(7)
N4 0.0212(8) 0.0221(8) 0.0174(7) -0.0018(6) 0.0087(6) -0.0002(7)
N5 0.0209(8) 0.0227(9) 0.0183(7) -0.0026(6) 0.0075(6) 0.0002(7)
N6 0.0195(9) 0.0288(9) 0.0206(8) -0.0032(7) 0.0024(7) 0.0040(7)
N7 0.0333(10) 0.0376(11) 0.0296(9) -0.0084(8) 0.0091(8) 0.0064(9)
Co1 0.02049(17) 0.02289(18) 0.01573(15) -0.00443(12) 0.00761(12) 0.00143(13)
O1S 0.0573(11) 0.0329(9) 0.0430(9) 0.0017(7) 0.0054(8) 0.0042(8)

loop_
_atom_type_symbol
_atom_type_description
_atom_type_scat_dispersion_real
_atom_type_scat_dispersion_imag
_atom_type_scat_source
C C 0.0181 0.0091 'International Tables Vol C Tables 4.2.6.8 and 6.1.1.4'
H H 0.0000 0.0000 'International Tables Vol C Tables 4.2.6.8 and 6.1.1.4'
N N 0.0311 0.0180 'International Tables Vol C Tables 4.2.6.8 and 6.1.1.4'
Co Co -2.3653 3.6143 'International Tables Vol C Tables 4.2.6.8 and 6.1.1.4'
O O 0.0492 0.0322 'International Tables Vol C Tables 4.2.6.8 and 6.1.1.4'

loop_
_geom_angle_atom_site_label_1
_geom_angle_atom_site_label_2
_geom_angle_atom_site_label_3
_geom_angle
C1 C2 N1 107.10(17)
C2 C1 N2 106.58(16)
O1S C2S C1S 108.6(2)
C5 C4 N3 125.71(18)
C5 C4 N2 127.46(17)
N3 C4 N2 106.82(15)
O1S C3S C4S 108.3(3)
C4 C5 C6 121.20(16)
C5 C6 C7 110.40(15)
C5 C6 C36 110.94(15)
C7 C6 C36 113.20(15)
C8 C7 C6 120.30(18)
C7 C8 N3 126.51(17)
C7 C8 N4 126.86(18)
N3 C8 N4 106.62(15)
C10 C11 N4 106.01(17)
C11 C10 N5 107.55(17)
N5 C9 N4 103.28(16)
N5 C9 Co1 142.17(14)
N4 C9 Co1 114.55(12)
N1 C3 N2 103.67(15)
N1 C3 Co1 141.82(14)
N2 C3 Co1 114.50(14)
C17 C12 C13 123.45(18)
C17 C12 N1 118.74(16)
C13 C12 N1 117.73(17)
C14 C13 C12 116.38(19)
C14 C13 C18 122.26(18)
C12 C13 C18 121.35(17)
C15 C14 C13 121.55(19)
C14 C15 C16 120.60(19)
C15 C16 C17 120.83(19)
C12 C17 C16 117.18(18)
C12 C17 C21 121.81(18)
C16 C17 C21 121.00(18)
C13 C18 C20 110.73(18)
C13 C18 C19 113.41(18)
C20 C18 C19 109.64(18)
C17 C21 C23 112.68(18)
C17 C21 C22 111.92(16)
C23 C21 C22 109.11(18)
C29 C24 C25 122.94(17)
C29 C24 N5 118.57(16)
C25 C24 N5 118.48(17)
C26 C25 C24 116.67(18)
C26 C25 C30 120.90(17)
C24 C25 C30 122.42(17)
C27 C26 C25 121.55(18)
C26 C27 C28 120.36(18)
C27 C28 C29 120.84(19)
C24 C29 C28 117.59(17)
C24 C29 C33 122.94(17)
C28 C29 C33 119.41(17)
C25 C30 C31 110.86(17)
C25 C30 C32 111.93(18)
C31 C30 C32 111.17(17)
C29 C33 C34 111.62(16)
C29 C33 C35 110.32(17)
C34 C33 C35 110.88(19)
C44 C36 C37 108.85(16)
C44 C36 C38 106.97(14)
C37 C36 C38 112.87(15)
C44 C36 C6 113.54(15)
C37 C36 C6 108.15(15)
C38 C36 C6 106.55(15)
C43 C38 C39 117.82(17)
C43 C38 C36 123.37(16)
C39 C38 C36 118.76(17)
C40 C39 C38 121.34(18)
C41 C40 C39 120.15(18)
C40 C41 C42 119.30(18)
C41 C42 C43 120.40(19)
C42 C43 C38 120.98(18)
C45 C44 C49 116.81(19)
C45 C44 C36 119.00(17)
C49 C44 C36 124.10(18)
C46 C45 C44 122.4(2)
C45 C46 C47 119.6(2)
C48 C47 C46 119.1(2)
C47 C48 C49 121.0(2)
C48 C49 C44 121.00(19)
C3 N1 C2 111.29(16)
C3 N1 C12 122.44(15)
C2 N1 C12 126.26(16)
C3 N2 C1 111.36(16)
C3 N2 C4 116.19(15)
C1 N2 C4 132.44(15)
C8 N3 C4 115.44(15)
C8 N3 Co1 122.24(12)
C4 N3 Co1 121.93(13)
C9 N4 C11 112.11(15)
C9 N4 C8 116.07(16)
C11 N4 C8 131.80(16)
C9 N5 C10 111.05(15)
C9 N5 C24 124.14(16)
C10 N5 C24 124.73(15)
N7 N6 Co1 178.23(17)
N6 Co1 N3 177.32(7)
N6 Co1 C9 99.26(7)
N3 Co1 C9 80.51(7)
N6 Co1 C3 99.91(8)
N3 Co1 C3 80.46(7)
C9 Co1 C3 160.65(8)
C3S O1S C2S 112.4(2)

loop_
_geom_bond_atom_site_label_1
_geom_bond_atom_site_label_2
_geom_bond_distance
C2 C1 1.347(3)
C2 N1 1.396(2)
C1S C2S 1.502(4)
C1 N2 1.386(2)
C2S O1S 1.419(3)
C4 C5 1.333(3)
C4 N3 1.374(2)
C4 N2 1.418(3)
C3S O1S 1.418(3)
C3S C4S 1.507(5)
C5 C6 1.513(3)
C6 C7 1.526(2)
C6 C36 1.584(3)
C7 C8 1.335(3)
C8 N3 1.364(3)
C8 N4 1.429(2)
C11 C10 1.351(3)
C11 N4 1.380(2)
C10 N5 1.390(3)
C9 N5 1.366(2)
C9 N4 1.377(2)
C9 Co1 1.8980(19)
C3 N1 1.357(3)
C3 N2 1.381(2)
C3 Co1 1.9015(19)
C12 C17 1.394(3)
C12 C13 1.411(3)
C12 N1 1.441(2)
C13 C14 1.395(3)
C13 C18 1.514(3)
C14 C15 1.375(3)
C15 C16 1.385(3)
C16 C17 1.396(3)
C17 C21 1.520(3)
C18 C20 1.535(3)
C18 C19 1.536(3)
C21 C23 1.531(3)
C21 C22 1.535(3)
C24 C29 1.393(3)
C24 C25 1.404(3)
C24 N5 1.448(2)
C25 C26 1.400(3)
C25 C30 1.509(3)
C26 C27 1.371(3)
C27 C28 1.384(3)
C28 C29 1.394(3)
C29 C33 1.523(3)
C30 C31 1.527(3)
C30 C32 1.531(3)
C33 C34 1.526(3)
C33 C35 1.526(3)
C36 C44 1.532(3)
C36 C37 1.538(2)
C36 C38 1.540(3)
C38 C43 1.391(3)
C38 C39 1.396(3)
C39 C40 1.386(3)
C40 C41 1.383(3)
C41 C42 1.387(3)
C42 C43 1.389(3)
C44 C45 1.396(3)
C44 C49 1.397(3)
C45 C46 1.381(3)
C46 C47 1.393(3)
C47 C48 1.375(3)
C48 C49 1.391(3)
N3 Co1 1.8553(16)
N6 N7 1.112(2)
N6 Co1 1.7500(17)

loop_
_geom_torsion_atom_site_label_1
_geom_torsion_atom_site_label_2
_geom_torsion_atom_site_label_3
_geom_torsion_atom_site_label_4
_geom_torsion
N1 C2 C1 N2 -0.2(2)
N3 C4 C5 C6 2.9(3)
N2 C4 C5 C6 -178.15(17)
C4 C5 C6 C7 -6.7(2)
C4 C5 C6 C36 119.59(19)
C5 C6 C7 C8 5.3(2)
C36 C6 C7 C8 -119.72(19)
C6 C7 C8 N3 0.1(3)
C6 C7 C8 N4 -178.81(16)
N4 C11 C10 N5 -0.2(2)
C17 C12 C13 C14 -0.5(3)
N1 C12 C13 C14 176.18(16)
C17 C12 C13 C18 178.55(18)
N1 C12 C13 C18 -4.7(3)
C12 C13 C14 C15 -0.5(3)
C18 C13 C14 C15 -179.59(19)
C13 C14 C15 C16 1.2(3)
C14 C15 C16 C17 -0.9(3)
C13 C12 C17 C16 0.9(3)
N1 C12 C17 C16 -175.83(16)
C13 C12 C17 C21 179.61(18)
N1 C12 C17 C21 2.9(3)
C15 C16 C17 C12 -0.2(3)
C15 C16 C17 C21 -178.91(18)
C14 C13 C18 C20 92.0(2)
C12 C13 C18 C20 -87.0(2)
C14 C13 C18 C19 -31.7(3)
C12 C13 C18 C19 149.25(19)
C12 C17 C21 C23 152.48(19)
C16 C17 C21 C23 -28.8(3)
C12 C17 C21 C22 -84.1(2)
C16 C17 C21 C22 94.6(2)
C29 C24 C25 C26 -2.4(3)
N5 C24 C25 C26 178.87(17)
C29 C24 C25 C30 176.52(18)
N5 C24 C25 C30 -2.2(3)
C24 C25 C26 C27 1.5(3)
C30 C25 C26 C27 -177.46(19)
C25 C26 C27 C28 0.1(3)
C26 C27 C28 C29 -1.0(3)
C25 C24 C29 C28 1.7(3)
N5 C24 C29 C28 -179.64(17)
C25 C24 C29 C33 -175.53(18)
N5 C24 C29 C33 3.2(3)
C27 C28 C29 C24 0.1(3)
C27 C28 C29 C33 177.38(18)
C26 C25 C30 C31 -80.4(2)
C24 C25 C30 C31 100.6(2)
C26 C25 C30 C32 44.3(2)
C24 C25 C30 C32 -134.6(2)
C24 C29 C33 C34 -123.6(2)
C28 C29 C33 C34 59.2(3)
C24 C29 C33 C35 112.6(2)
C28 C29 C33 C35 -64.5(2)
C5 C6 C36 C44 171.76(14)
C7 C6 C36 C44 -63.49(19)
C5 C6 C36 C37 -67.33(19)
C7 C6 C36 C37 57.4(2)
C5 C6 C36 C38 54.28(18)
C7 C6 C36 C38 179.02(15)
C44 C36 C38 C43 130.90(19)
C37 C36 C38 C43 11.2(3)
C6 C36 C38 C43 -107.4(2)
C44 C36 C38 C39 -51.9(2)
C37 C36 C38 C39 -171.58(18)
C6 C36 C38 C39 69.9(2)
C43 C38 C39 C40 -0.1(3)
C36 C38 C39 C40 -177.50(18)
C38 C39 C40 C41 0.1(3)
C39 C40 C41 C42 0.1(3)
C40 C41 C42 C43 -0.2(3)
C41 C42 C43 C38 0.1(3)
C39 C38 C43 C42 0.0(3)
C36 C38 C43 C42 177.29(19)
C37 C36 C44 C45 52.8(2)
C38 C36 C44 C45 -69.5(2)
C6 C36 C44 C45 173.27(16)
C37 C36 C44 C49 -130.87(18)
C38 C36 C44 C49 106.88(19)
C6 C36 C44 C49 -10.4(2)
C49 C44 C45 C46 2.3(3)
C36 C44 C45 C46 178.97(18)
C44 C45 C46 C47 -0.1(3)
C45 C46 C47 C48 -1.8(3)
C46 C47 C48 C49 1.4(3)
C47 C48 C49 C44 0.9(3)
C45 C44 C49 C48 -2.7(3)
C36 C44 C49 C48 -179.16(17)
N2 C3 N1 C2 0.1(2)
Co1 C3 N1 C2 179.86(18)
N2 C3 N1 C12 179.90(16)
Co1 C3 N1 C12 -0.3(3)
C1 C2 N1 C3 0.1(2)
C1 C2 N1 C12 -179.71(17)
C17 C12 N1 C3 94.0(2)
C13 C12 N1 C3 -82.9(2)
C17 C12 N1 C2 -86.2(2)
C13 C12 N1 C2 96.9(2)
N1 C3 N2 C1 -0.3(2)
Co1 C3 N2 C1 179.91(12)
N1 C3 N2 C4 -179.25(15)
Co1 C3 N2 C4 0.9(2)
C2 C1 N2 C3 0.3(2)
C2 C1 N2 C4 179.08(18)
C5 C4 N2 C3 -177.85(18)
N3 C4 N2 C3 1.2(2)
C5 C4 N2 C1 3.4(3)
N3 C4 N2 C1 -177.50(18)
C7 C8 N3 C4 -4.6(3)
N4 C8 N3 C4 174.53(15)
C7 C8 N3 Co1 -177.54(15)
N4 C8 N3 Co1 1.5(2)
C5 C4 N3 C8 3.0(3)
N2 C4 N3 C8 -176.12(15)
C5 C4 N3 Co1 175.98(15)
N2 C4 N3 Co1 -3.1(2)
N5 C9 N4 C11 -0.3(2)
Co1 C9 N4 C11 179.51(12)
N5 C9 N4 C8 -178.86(14)
Co1 C9 N4 C8 0.9(2)
C10 C11 N4 C9 0.3(2)
C10 C11 N4 C8 178.61(18)
C7 C8 N4 C9 177.60(18)
N3 C8 N4 C9 -1.5(2)
C7 C8 N4 C11 -0.7(3)
N3 C8 N4 C11 -179.73(18)
N4 C9 N5 C10 0.1(2)
Co1 C9 N5 C10 -179.54(18)
N4 C9 N5 C24 176.98(15)
Co1 C9 N5 C24 -2.7(3)
C11 C10 N5 C9 0.1(2)
C11 C10 N5 C24 -176.78(17)
C29 C24 N5 C9 -92.3(2)
C25 C24 N5 C9 86.4(2)
C29 C24 N5 C10 84.1(2)
C25 C24 N5 C10 -97.1(2)
N7 N6 Co1 N3 -2(7)
N7 N6 Co1 C9 -87(6)
N7 N6 Co1 C3 96(6)
C8 N3 Co1 N6 -86.2(15)
C4 N3 Co1 N6 101.3(15)
C8 N3 Co1 C9 -0.92(14)
C4 N3 Co1 C9 -173.45(16)
C8 N3 Co1 C3 175.55(16)
C4 N3 Co1 C3 3.02(14)
N5 C9 Co1 N6 -3.1(2)
N4 C9 Co1 N6 177.25(13)
N5 C9 Co1 N3 179.6(2)
N4 C9 Co1 N3 -0.05(13)
N5 C9 Co1 C3 169.0(2)
N4 C9 Co1 C3 -10.6(3)
N1 C3 Co1 N6 1.0(2)
N2 C3 Co1 N6 -179.30(13)
N1 C3 Co1 N3 178.3(2)
N2 C3 Co1 N3 -1.99(13)
N1 C3 Co1 C9 -171.2(2)
N2 C3 Co1 C9 8.6(3)
C4S C3S O1S C2S -172.0(2)
C1S C2S O1S C3S 176.7(2)
